data_7110069
loop_
_publ_author_name
'Jasmine M. Cross'
'Rebecca V. Fennessy'
'Lindsay P. Harding'
'Craig R. Rice'
'Michaele J. Hardie'
'Christopher Slater'

_publ_section_title
;
 Self-assembly of a heteroleptic one-dimensional chain comprising
 different dinuclear meso-helicates in the solid-state
;
_journal_name_full Chem.Commun.
_journal_page_first 11290
_journal_paper_doi 10.1039/c3cc46722h
_journal_volume 49
_journal_year 2013
_chemical_formula_moiety 'C100 H80 Fe2 N12 O6 S4, 4(Cl O4), 4(C H Cl3), 2(C2 H3 N)'
_chemical_formula_sum 'C108 H90 Cl16 Fe2 N14 O22 S4'
_chemical_formula_weight 2743.08
_space_group_IT_number 2
_symmetry_cell_setting triclinic
_symmetry_space_group_name_Hall '-P 1'
_symmetry_space_group_name_H-M 'P -1'
_atom_sites_solution_hydrogens geom
_atom_sites_solution_primary direct
_atom_sites_solution_secondary difmap
_audit_creation_method SHELXL-97
_audit_update_record
;
2013-10-06 # Formatted by publCIF
;
_cell_angle_alpha 104.0930(10)
_cell_angle_beta 96.2950(10)
_cell_angle_gamma 110.1670(10)
_cell_formula_units_Z 1
_cell_length_a 11.7211(6)
_cell_length_b 13.4503(8)
_cell_length_c 21.2922(12)
_cell_measurement_reflns_used 5847
_cell_measurement_temperature 150(2)
_cell_measurement_theta_max 22.82
_cell_measurement_theta_min 2.76
_cell_volume 2986.2(3)
_computing_cell_refinement 'Bruker SAINT'
_computing_data_collection 'Bruker APEX2'
_computing_data_reduction 'Bruker SAINT'
_computing_molecular_graphics 'Bruker SHELXTL'
_computing_publication_material 'Bruker SHELXTL'
_computing_structure_refinement 'SHELXL-97 (Sheldrick, 2008)'
_computing_structure_solution 'SHELXS-97 (Sheldrick, 2008)'
_diffrn_ambient_temperature 150(2)
_diffrn_measured_fraction_theta_full 0.962
_diffrn_measured_fraction_theta_max 0.962
_diffrn_measurement_device_type 'Bruker APEX-II CCD'
_diffrn_measurement_method '\f and \w scans'
_diffrn_radiation_monochromator graphite
_diffrn_radiation_source 'fine-focus sealed tube'
_diffrn_radiation_type MoK\a
_diffrn_radiation_wavelength 0.71073
_diffrn_reflns_av_R_equivalents 0.0774
_diffrn_reflns_av_sigmaI/netI 0.0895
_diffrn_reflns_limit_h_max 14
_diffrn_reflns_limit_h_min -15
_diffrn_reflns_limit_k_max 17
_diffrn_reflns_limit_k_min -17
_diffrn_reflns_limit_l_max 28
_diffrn_reflns_limit_l_min -28
_diffrn_reflns_number 55213
_diffrn_reflns_theta_full 28.72
_diffrn_reflns_theta_max 28.72
_diffrn_reflns_theta_min 1.69
_exptl_absorpt_coefficient_mu 0.745
_exptl_absorpt_correction_T_max 0.9780
_exptl_absorpt_correction_T_min 0.7071
_exptl_absorpt_correction_type multi-scan
_exptl_absorpt_process_details sadabs
_exptl_crystal_colour red
_exptl_crystal_density_diffrn 1.525
_exptl_crystal_density_method 'not measured'
_exptl_crystal_description plate
_exptl_crystal_F_000 1400
_exptl_crystal_size_max 0.50
_exptl_crystal_size_mid 0.26
_exptl_crystal_size_min 0.03
_refine_diff_density_max 1.518
_refine_diff_density_min -1.128
_refine_diff_density_rms 0.089
_refine_ls_extinction_method none
_refine_ls_goodness_of_fit_ref 1.016
_refine_ls_hydrogen_treatment constr
_refine_ls_matrix_type full
_refine_ls_number_parameters 751
_refine_ls_number_reflns 14883
_refine_ls_number_restraints 0
_refine_ls_restrained_S_all 1.016
_refine_ls_R_factor_all 0.1243
_refine_ls_R_factor_gt 0.0596
_refine_ls_shift/su_max 0.001
_refine_ls_shift/su_mean 0.000
_refine_ls_structure_factor_coef Fsqd
_refine_ls_weighting_details 'calc w=1/[\s^2^(Fo^2^)+(0.0641P)^2^+2.8371P] where P=(Fo^2^+2Fc^2^)/3'
_refine_ls_weighting_scheme calc
_refine_ls_wR_factor_gt 0.1324
_refine_ls_wR_factor_ref 0.1594
_reflns_number_gt 8603
_reflns_number_total 14883
_reflns_threshold_expression >2sigma(I)
_cod_data_source_file c3cc46722h.txt
_cod_data_source_block mo_becky_lcrownfe_0m
_cod_original_sg_symbol_Hall -P1
_cod_original_sg_symbol_H-M 'P-1   '
_cod_database_code 7110069

loop_
_symmetry_equiv_pos_as_xyz
'x, y, z'
'-x, -y, -z'

loop_
_atom_site_label
_atom_site_type_symbol
_atom_site_fract_x
_atom_site_fract_y
_atom_site_fract_z
_atom_site_U_iso_or_equiv
_atom_site_adp_type
_atom_site_occupancy
_atom_site_symmetry_multiplicity
_atom_site_calc_flag
_atom_site_refinement_flags
C50 C 0.6561(3) 0.3260(3) -0.16094(18) 0.0244(8) Uani 1 1 d .
Fe1 Fe 0.50862(4) 0.74824(4) 0.30576(2) 0.01834(12) Uani 1 1 d .
S1 S 0.75374(9) 0.79009(8) 0.16226(5) 0.0310(2) Uani 1 1 d .
S2 S 0.21566(9) 0.47202(8) 0.14864(5) 0.0346(3) Uani 1 1 d .
Cl1 Cl 0.31810(9) 0.61901(8) 0.55237(5) 0.0315(2) Uani 1 1 d .
Cl2 Cl 0.98017(9) 0.16639(8) 0.17614(5) 0.0359(2) Uani 1 1 d .
Cl3 Cl 0.92631(16) 0.64311(15) 0.30110(11) 0.1035(7) Uani 1 1 d .
Cl4 Cl 0.90517(15) 0.41488(14) 0.26937(7) 0.0753(4) Uani 1 1 d .
Cl5 Cl 1.03321(12) 0.56713(11) 0.39901(7) 0.0590(4) Uani 1 1 d .
Cl6 Cl 0.90286(16) 0.13643(16) 0.76898(12) 0.1089(8) Uani 1 1 d .
Cl7 Cl 0.74667(13) -0.09458(13) 0.70296(9) 0.0745(4) Uani 1 1 d .
Cl8 Cl 0.97816(13) 0.00780(16) 0.66735(7) 0.0813(5) Uani 1 1 d .
N1 N 0.4209(3) 0.8257(2) 0.36097(15) 0.0246(7) Uani 1 1 d .
N2 N 0.5841(3) 0.8933(2) 0.29777(14) 0.0218(6) Uani 1 1 d .
N3 N 0.6218(3) 0.7208(2) 0.24313(14) 0.0204(6) Uani 1 1 d .
N4 N 0.6286(3) 0.7741(2) 0.38605(14) 0.0209(6) Uani 1 1 d .
N5 N 0.4314(3) 0.6132(2) 0.32511(14) 0.0196(6) Uani 1 1 d .
N6 N 0.3682(3) 0.6639(2) 0.22395(14) 0.0198(6) Uani 1 1 d .
N7 N 0.9011(4) 0.1251(3) 0.4516(2) 0.0481(10) Uani 1 1 d .
O1 O 0.5986(2) 0.30492(18) 0.04920(12) 0.0233(5) Uani 1 1 d .
O2 O 0.8380(2) 0.4598(2) 0.05038(14) 0.0359(7) Uani 1 1 d .
O3 O 0.8307(3) 0.6601(2) 0.03643(15) 0.0403(7) Uani 1 1 d .
O4 O 0.2643(3) 0.6485(2) 0.60767(14) 0.0400(7) Uani 1 1 d .
O5 O 0.4474(3) 0.6859(3) 0.56893(19) 0.0690(11) Uani 1 1 d .
O6 O 0.3042(4) 0.5068(3) 0.5397(2) 0.0742(12) Uani 1 1 d .
O7 O 0.2612(4) 0.6362(4) 0.49661(19) 0.0854(14) Uani 1 1 d .
O8 O 1.0165(3) 0.1994(3) 0.24715(14) 0.0494(8) Uani 1 1 d .
O9 O 0.8714(4) 0.1872(3) 0.15930(19) 0.0681(11) Uani 1 1 d .
O10 O 0.9499(3) 0.0493(2) 0.15020(15) 0.0481(8) Uani 1 1 d .
O11 O 1.0795(4) 0.2264(3) 0.15083(19) 0.0804(14) Uani 1 1 d .
C1 C 0.3323(4) 0.7815(4) 0.3925(2) 0.0349(10) Uani 1 1 d .
H1 H 0.3009 0.7035 0.3853 0.042 Uiso 1 1 calc R
C2 C 0.2851(5) 0.8450(4) 0.4349(2) 0.0460(12) Uani 1 1 d .
H2 H 0.2221 0.8108 0.4561 0.055 Uiso 1 1 calc R
C3 C 0.3299(5) 0.9577(4) 0.4460(2) 0.0519(13) Uani 1 1 d .
H3 H 0.2994 1.0028 0.4754 0.062 Uiso 1 1 calc R
C4 C 0.4205(4) 1.0045(4) 0.4134(2) 0.0410(11) Uani 1 1 d .
H4 H 0.4525 1.0824 0.4202 0.049 Uiso 1 1 calc R
C5 C 0.4640(4) 0.9379(3) 0.37122(18) 0.0271(8) Uani 1 1 d .
C6 C 0.5576(3) 0.9769(3) 0.33347(17) 0.0245(8) Uani 1 1 d .
C7 C 0.6151(4) 1.0840(3) 0.3305(2) 0.0342(10) Uani 1 1 d .
H7 H 0.5966 1.1427 0.3560 0.041 Uiso 1 1 calc R
C8 C 0.6994(4) 1.1048(3) 0.2904(2) 0.0367(10) Uani 1 1 d .
H8 H 0.7379 1.1778 0.2875 0.044 Uiso 1 1 calc R
C9 C 0.7281(4) 1.0183(3) 0.2541(2) 0.0333(9) Uani 1 1 d .
H9 H 0.7870 1.0315 0.2267 0.040 Uiso 1 1 calc R
C10 C 0.6686(3) 0.9131(3) 0.25906(18) 0.0243(8) Uani 1 1 d .
C11 C 0.6812(3) 0.8110(3) 0.22628(17) 0.0232(8) Uani 1 1 d .
C12 C 0.7008(4) 0.6514(3) 0.15609(19) 0.0301(9) Uani 1 1 d .
H12 H 0.7162 0.5973 0.1241 0.036 Uiso 1 1 calc R
C13 C 0.6338(3) 0.6288(3) 0.20295(18) 0.0234(8) Uani 1 1 d .
C14 C 0.5812(3) 0.5172(3) 0.21072(17) 0.0222(7) Uani 1 1 d .
C15 C 0.5965(3) 0.4998(3) 0.27220(18) 0.0260(8) Uani 1 1 d .
H15 H 0.6387 0.5610 0.3110 0.031 Uiso 1 1 calc R
C16 C 0.5500(4) 0.3929(3) 0.27677(18) 0.0297(9) Uani 1 1 d .
H16 H 0.5567 0.3810 0.3190 0.036 Uiso 1 1 calc R
C17 C 0.4935(4) 0.3031(3) 0.21985(18) 0.0291(9) Uani 1 1 d .
H17 H 0.4622 0.2299 0.2234 0.035 Uiso 1 1 calc R
C18 C 0.4820(3) 0.3188(3) 0.15775(17) 0.0235(8) Uani 1 1 d .
C19 C 0.5240(3) 0.4272(3) 0.15379(17) 0.0233(8) Uani 1 1 d .
H19 H 0.5134 0.4396 0.1118 0.028 Uiso 1 1 calc R
C20 C 0.4269(3) 0.2225(3) 0.09623(17) 0.0226(8) Uani 1 1 d .
C21 C 0.3154(3) 0.1356(3) 0.09069(19) 0.0265(8) Uani 1 1 d .
H21 H 0.2738 0.1386 0.1266 0.032 Uiso 1 1 calc R
C22 C 0.2632(3) 0.0448(3) 0.03415(19) 0.0275(8) Uani 1 1 d .
C23 C 0.3238(3) 0.0423(3) -0.01844(18) 0.0262(8) Uani 1 1 d .
H23 H 0.2881 -0.0191 -0.0576 0.031 Uiso 1 1 calc R
C24 C 0.4359(3) 0.1279(3) -0.01518(17) 0.0222(7) Uani 1 1 d .
C25 C 0.4876(3) 0.2177(3) 0.04313(17) 0.0215(7) Uani 1 1 d .
C26 C 0.1433(4) -0.0489(3) 0.0299(2) 0.0409(11) Uani 1 1 d .
H26A H 0.0985 -0.0837 -0.0164 0.061 Uiso 1 1 calc R
H26B H 0.0918 -0.0197 0.0562 0.061 Uiso 1 1 calc R
H26C H 0.1615 -0.1042 0.0472 0.061 Uiso 1 1 calc R
C27 C 0.4967(3) 0.1252(3) -0.07304(17) 0.0218(7) Uani 1 1 d .
C28 C 0.5088(4) 0.0294(3) -0.10846(18) 0.0272(8) Uani 1 1 d .
H28 H 0.4778 -0.0362 -0.0956 0.033 Uiso 1 1 calc R
C29 C 0.5656(4) 0.0280(3) -0.16236(19) 0.0317(9) Uani 1 1 d .
H29 H 0.5723 -0.0384 -0.1865 0.038 Uiso 1 1 calc R
C30 C 0.6127(4) 0.1237(3) -0.18108(18) 0.0276(8) Uani 1 1 d .
H30 H 0.6530 0.1233 -0.2174 0.033 Uiso 1 1 calc R
C31 C 0.6005(3) 0.2200(3) -0.14638(17) 0.0233(8) Uani 1 1 d .
C32 C 0.5424(3) 0.2203(3) -0.09280(17) 0.0227(8) Uani 1 1 d .
H32 H 0.5338 0.2863 -0.0694 0.027 Uiso 1 1 calc R
C33 C 0.7097(4) 0.2829(3) 0.0591(2) 0.0338(9) Uani 1 1 d .
H33A H 0.7235 0.2464 0.0159 0.041 Uiso 1 1 calc R
H33B H 0.7014 0.2326 0.0869 0.041 Uiso 1 1 calc R
C34 C 0.8171(4) 0.3910(4) 0.0925(2) 0.0390(10) Uani 1 1 d .
H34A H 0.7997 0.4296 0.1340 0.047 Uiso 1 1 calc R
H34B H 0.8928 0.3766 0.1042 0.047 Uiso 1 1 calc R
C35 C 0.9358(4) 0.5651(3) 0.0834(2) 0.0373(10) Uani 1 1 d .
H35A H 1.0159 0.5558 0.0904 0.045 Uiso 1 1 calc R
H35B H 0.9206 0.5966 0.1273 0.045 Uiso 1 1 calc R
C36 C 0.9426(4) 0.6433(3) 0.0428(2) 0.0370(10) Uani 1 1 d .
H36A H 1.0133 0.7150 0.0648 0.044 Uiso 1 1 calc R
H36B H 0.9558 0.6114 -0.0016 0.044 Uiso 1 1 calc R
C37 C 0.8351(4) 0.7473(3) 0.0085(2) 0.0417(11) Uani 1 1 d .
H37A H 0.8875 0.8191 0.0409 0.062 Uiso 1 1 calc R
H37B H 0.7508 0.7449 -0.0034 0.062 Uiso 1 1 calc R
H37C H 0.8699 0.7377 -0.0313 0.062 Uiso 1 1 calc R
C38 C 0.7399(3) 0.8578(3) 0.41199(18) 0.0263(8) Uani 1 1 d .
H38 H 0.7684 0.9108 0.3889 0.032 Uiso 1 1 calc R
C39 C 0.8148(4) 0.8708(3) 0.4704(2) 0.0326(9) Uani 1 1 d .
H39 H 0.8945 0.9296 0.4861 0.039 Uiso 1 1 calc R
C40 C 0.7724(4) 0.7969(3) 0.5059(2) 0.0329(9) Uani 1 1 d .
H40 H 0.8208 0.8063 0.5473 0.039 Uiso 1 1 calc R
C41 C 0.6586(4) 0.7092(3) 0.48020(18) 0.0291(8) Uani 1 1 d .
H41 H 0.6279 0.6572 0.5036 0.035 Uiso 1 1 calc R
C42 C 0.5902(3) 0.6982(3) 0.41995(17) 0.0233(8) Uani 1 1 d .
C43 C 0.4743(3) 0.6036(3) 0.38376(17) 0.0230(8) Uani 1 1 d .
C44 C 0.4151(4) 0.5099(3) 0.40228(19) 0.0303(9) Uani 1 1 d .
H44 H 0.4455 0.5036 0.4438 0.036 Uiso 1 1 calc R
C45 C 0.3106(4) 0.4256(3) 0.3590(2) 0.0346(10) Uani 1 1 d .
H45 H 0.2695 0.3605 0.3706 0.042 Uiso 1 1 calc R
C46 C 0.2656(4) 0.4354(3) 0.2991(2) 0.0299(9) Uani 1 1 d .
H46 H 0.1932 0.3785 0.2696 0.036 Uiso 1 1 calc R
C47 C 0.3293(3) 0.5310(3) 0.28325(17) 0.0222(7) Uani 1 1 d .
C48 C 0.3034(3) 0.5608(3) 0.22392(18) 0.0237(8) Uani 1 1 d .
C49 C 0.2657(4) 0.5777(3) 0.1147(2) 0.0325(9) Uani 1 1 d .
H49 H 0.2420 0.5703 0.0692 0.039 Uiso 1 1 calc R
C51 C 0.9105(5) 0.5307(4) 0.3320(3) 0.0558(14) Uani 1 1 d .
H51 H 0.8307 0.5099 0.3478 0.067 Uiso 1 1 calc R
C52 C 0.9010(4) 0.0048(4) 0.7319(2) 0.0481(12) Uani 1 1 d .
H52 H 0.9451 -0.0171 0.7657 0.058 Uiso 1 1 calc R
C53 C 0.9402(4) 0.2038(4) 0.4384(2) 0.0377(10) Uani 1 1 d .
C54 C 0.9929(5) 0.3048(4) 0.4205(3) 0.0548(14) Uani 1 1 d .
H54A H 1.0693 0.3554 0.4531 0.082 Uiso 1 1 calc R
H54B H 0.9329 0.3405 0.4198 0.082 Uiso 1 1 calc R
H54C H 1.0122 0.2868 0.3766 0.082 Uiso 1 1 calc R

loop_
_atom_site_aniso_label
_atom_site_aniso_U_11
_atom_site_aniso_U_22
_atom_site_aniso_U_33
_atom_site_aniso_U_23
_atom_site_aniso_U_13
_atom_site_aniso_U_12
C50 0.0247(19) 0.0269(19) 0.0254(19) 0.0133(15) 0.0049(15) 0.0108(15)
Fe1 0.0213(3) 0.0145(2) 0.0193(3) 0.00651(19) 0.00593(19) 0.00538(19)
S1 0.0315(5) 0.0319(5) 0.0349(6) 0.0160(4) 0.0184(4) 0.0111(4)
S2 0.0330(5) 0.0265(5) 0.0305(5) 0.0113(4) -0.0061(4) -0.0030(4)
Cl1 0.0414(6) 0.0301(5) 0.0294(5) 0.0130(4) 0.0085(4) 0.0183(4)
Cl2 0.0363(6) 0.0284(5) 0.0340(5) 0.0127(4) 0.0049(4) 0.0004(4)
Cl3 0.0696(11) 0.0856(12) 0.1606(19) 0.0917(13) -0.0057(11) 0.0078(9)
Cl4 0.0791(11) 0.0903(11) 0.0530(8) 0.0251(8) 0.0103(7) 0.0271(9)
Cl5 0.0552(8) 0.0489(7) 0.0619(8) 0.0245(6) -0.0029(6) 0.0060(6)
Cl6 0.0609(10) 0.0837(12) 0.1589(19) -0.0143(12) 0.0306(11) 0.0328(9)
Cl7 0.0474(8) 0.0760(10) 0.1006(12) 0.0421(9) 0.0179(8) 0.0133(7)
Cl8 0.0528(8) 0.1216(14) 0.0482(8) 0.0128(8) 0.0183(6) 0.0146(8)
N1 0.0310(17) 0.0235(15) 0.0254(16) 0.0112(13) 0.0091(13) 0.0142(13)
N2 0.0252(16) 0.0174(14) 0.0227(16) 0.0071(12) 0.0044(12) 0.0075(12)
N3 0.0198(15) 0.0199(14) 0.0223(15) 0.0072(12) 0.0063(12) 0.0076(12)
N4 0.0255(15) 0.0167(14) 0.0208(15) 0.0060(12) 0.0060(12) 0.0081(12)
N5 0.0213(15) 0.0177(14) 0.0194(15) 0.0065(11) 0.0062(12) 0.0060(11)
N6 0.0207(15) 0.0202(14) 0.0218(15) 0.0104(12) 0.0063(12) 0.0085(12)
N7 0.046(2) 0.040(2) 0.054(3) 0.0127(19) 0.0133(19) 0.0110(18)
O1 0.0255(13) 0.0168(12) 0.0258(13) 0.0063(10) 0.0055(10) 0.0059(10)
O2 0.0318(15) 0.0293(15) 0.0406(17) 0.0178(13) 0.0018(12) 0.0014(12)
O3 0.0335(16) 0.0458(18) 0.0513(19) 0.0316(15) 0.0155(14) 0.0134(13)
O4 0.0452(18) 0.0358(16) 0.0384(17) 0.0074(13) 0.0167(14) 0.0151(14)
O5 0.046(2) 0.079(3) 0.078(3) 0.025(2) 0.0278(19) 0.0144(19)
O6 0.115(3) 0.0342(19) 0.089(3) 0.0184(19) 0.046(3) 0.041(2)
O7 0.112(4) 0.146(4) 0.048(2) 0.058(3) 0.024(2) 0.088(3)
O8 0.057(2) 0.0446(18) 0.0309(17) 0.0115(14) 0.0002(14) 0.0029(15)
O9 0.069(3) 0.053(2) 0.072(3) 0.0038(19) -0.019(2) 0.0313(19)
O10 0.059(2) 0.0319(16) 0.0435(19) 0.0075(14) 0.0032(15) 0.0101(15)
O11 0.083(3) 0.063(2) 0.073(3) 0.028(2) 0.041(2) -0.011(2)
C1 0.045(2) 0.036(2) 0.038(2) 0.0190(19) 0.0219(19) 0.0229(19)
C2 0.060(3) 0.047(3) 0.050(3) 0.021(2) 0.035(2) 0.032(2)
C3 0.076(4) 0.051(3) 0.050(3) 0.016(2) 0.037(3) 0.041(3)
C4 0.061(3) 0.034(2) 0.037(2) 0.0110(19) 0.017(2) 0.027(2)
C5 0.040(2) 0.0238(19) 0.0243(19) 0.0076(15) 0.0083(16) 0.0198(17)
C6 0.033(2) 0.0180(17) 0.0214(18) 0.0078(14) 0.0009(15) 0.0095(15)
C7 0.049(3) 0.0167(18) 0.034(2) 0.0039(16) 0.0029(19) 0.0130(17)
C8 0.042(2) 0.0183(19) 0.043(3) 0.0126(17) 0.0041(19) 0.0033(17)
C9 0.030(2) 0.026(2) 0.040(2) 0.0157(18) 0.0080(17) 0.0023(16)
C10 0.0244(19) 0.0199(17) 0.027(2) 0.0104(15) 0.0051(15) 0.0048(14)
C11 0.0230(18) 0.0207(17) 0.0232(18) 0.0083(14) 0.0055(14) 0.0040(14)
C12 0.033(2) 0.028(2) 0.031(2) 0.0072(16) 0.0112(17) 0.0140(17)
C13 0.0241(18) 0.0205(17) 0.0267(19) 0.0059(14) 0.0085(15) 0.0100(14)
C14 0.0239(18) 0.0197(17) 0.0254(19) 0.0063(14) 0.0088(14) 0.0104(14)
C15 0.031(2) 0.0260(19) 0.0203(18) 0.0043(15) 0.0018(15) 0.0135(16)
C16 0.044(2) 0.034(2) 0.0189(19) 0.0122(16) 0.0089(17) 0.0211(18)
C17 0.043(2) 0.0239(19) 0.026(2) 0.0122(16) 0.0100(17) 0.0156(17)
C18 0.0295(19) 0.0211(18) 0.0241(19) 0.0080(14) 0.0080(15) 0.0134(15)
C19 0.030(2) 0.0263(19) 0.0201(18) 0.0098(15) 0.0088(15) 0.0161(15)
C20 0.031(2) 0.0205(17) 0.0196(18) 0.0080(14) 0.0059(15) 0.0125(15)
C21 0.031(2) 0.0270(19) 0.028(2) 0.0148(16) 0.0105(16) 0.0132(16)
C22 0.0263(19) 0.0223(18) 0.034(2) 0.0128(16) 0.0054(16) 0.0069(15)
C23 0.031(2) 0.0201(18) 0.0242(19) 0.0072(15) 0.0031(15) 0.0060(15)
C24 0.0290(19) 0.0195(17) 0.0219(18) 0.0101(14) 0.0069(15) 0.0108(14)
C25 0.0250(18) 0.0165(16) 0.0234(18) 0.0087(14) 0.0047(14) 0.0070(14)
C26 0.036(2) 0.032(2) 0.047(3) 0.013(2) 0.013(2) 0.0015(18)
C27 0.0263(19) 0.0199(17) 0.0182(17) 0.0067(14) 0.0013(14) 0.0082(14)
C28 0.041(2) 0.0177(17) 0.026(2) 0.0089(15) 0.0080(16) 0.0129(16)
C29 0.045(2) 0.027(2) 0.028(2) 0.0057(16) 0.0065(18) 0.0215(18)
C30 0.036(2) 0.029(2) 0.0215(19) 0.0096(15) 0.0087(16) 0.0159(17)
C31 0.0258(19) 0.0230(18) 0.0213(18) 0.0097(14) 0.0006(14) 0.0090(15)
C32 0.0264(19) 0.0176(17) 0.0215(18) 0.0050(14) 0.0010(14) 0.0072(14)
C33 0.028(2) 0.027(2) 0.048(3) 0.0157(18) 0.0006(18) 0.0124(16)
C34 0.033(2) 0.042(2) 0.039(2) 0.020(2) -0.0011(18) 0.0096(19)
C35 0.028(2) 0.032(2) 0.046(3) 0.0094(19) -0.0002(18) 0.0093(17)
C36 0.027(2) 0.029(2) 0.051(3) 0.0096(19) 0.0131(19) 0.0071(17)
C37 0.051(3) 0.035(2) 0.042(3) 0.021(2) 0.016(2) 0.013(2)
C38 0.0277(19) 0.0218(18) 0.026(2) 0.0053(15) 0.0066(15) 0.0067(15)
C39 0.028(2) 0.030(2) 0.033(2) 0.0037(17) -0.0003(17) 0.0086(16)
C40 0.035(2) 0.033(2) 0.029(2) 0.0066(17) -0.0051(17) 0.0158(18)
C41 0.038(2) 0.027(2) 0.026(2) 0.0102(16) 0.0058(17) 0.0165(17)
C42 0.0284(19) 0.0195(17) 0.0231(19) 0.0062(14) 0.0087(15) 0.0099(15)
C43 0.0285(19) 0.0209(17) 0.0219(18) 0.0080(14) 0.0082(15) 0.0102(15)
C44 0.036(2) 0.027(2) 0.029(2) 0.0160(16) 0.0089(17) 0.0089(16)
C45 0.043(2) 0.0226(19) 0.037(2) 0.0188(17) 0.0099(19) 0.0047(17)
C46 0.027(2) 0.0211(18) 0.035(2) 0.0115(16) 0.0028(16) 0.0006(15)
C47 0.0230(18) 0.0181(17) 0.0253(19) 0.0092(14) 0.0058(14) 0.0056(14)
C48 0.0218(18) 0.0218(18) 0.0272(19) 0.0120(15) 0.0026(15) 0.0056(14)
C49 0.030(2) 0.029(2) 0.031(2) 0.0141(17) -0.0006(17) 0.0021(16)
C51 0.044(3) 0.053(3) 0.069(4) 0.035(3) 0.002(2) 0.008(2)
C52 0.041(3) 0.064(3) 0.049(3) 0.024(2) 0.011(2) 0.026(2)
C53 0.030(2) 0.041(3) 0.043(3) 0.013(2) 0.0110(19) 0.0137(19)
C54 0.049(3) 0.055(3) 0.081(4) 0.044(3) 0.021(3) 0.026(2)

loop_
_atom_type_symbol
_atom_type_description
_atom_type_scat_dispersion_real
_atom_type_scat_dispersion_imag
_atom_type_scat_source
C C 0.0033 0.0016 'International Tables Vol C Tables 4.2.6.8 and 6.1.1.4'
H H 0.0000 0.0000 'International Tables Vol C Tables 4.2.6.8 and 6.1.1.4'
N N 0.0061 0.0033 'International Tables Vol C Tables 4.2.6.8 and 6.1.1.4'
O O 0.0106 0.0060 'International Tables Vol C Tables 4.2.6.8 and 6.1.1.4'
S S 0.1246 0.1234 'International Tables Vol C Tables 4.2.6.8 and 6.1.1.4'
Cl Cl 0.1484 0.1585 'International Tables Vol C Tables 4.2.6.8 and 6.1.1.4'
Fe Fe 0.3463 0.8444 'International Tables Vol C Tables 4.2.6.8 and 6.1.1.4'

loop_
_geom_angle_atom_site_label_1
_geom_angle_atom_site_label_2
_geom_angle_atom_site_label_3
_geom_angle
_geom_angle_site_symmetry_1
_geom_angle_site_symmetry_3
C49 C50 N6 113.9(3) 2_665 2_665
C49 C50 C31 123.8(3) 2_665 .
N6 C50 C31 122.3(3) 2_665 .
N5 Fe1 N2 172.35(12) . .
N5 Fe1 N4 80.50(12) . .
N2 Fe1 N4 95.46(12) . .
N5 Fe1 N1 93.30(12) . .
N2 Fe1 N1 80.12(12) . .
N4 Fe1 N1 89.65(12) . .
N5 Fe1 N6 79.70(12) . .
N2 Fe1 N6 104.95(12) . .
N4 Fe1 N6 159.12(12) . .
N1 Fe1 N6 98.03(12) . .
N5 Fe1 N3 106.64(12) . .
N2 Fe1 N3 80.03(12) . .
N4 Fe1 N3 94.28(12) . .
N1 Fe1 N3 160.04(12) . .
N6 Fe1 N3 85.12(11) . .
C11 S1 C12 89.08(18) . .
C49 S2 C48 89.35(18) . .
O7 Cl1 O6 111.1(3) . .
O7 Cl1 O5 109.7(3) . .
O6 Cl1 O5 108.0(3) . .
O7 Cl1 O4 110.1(2) . .
O6 Cl1 O4 109.0(2) . .
O5 Cl1 O4 108.9(2) . .
O11 Cl2 O9 111.7(3) . .
O11 Cl2 O10 110.3(2) . .
O9 Cl2 O10 108.3(2) . .
O11 Cl2 O8 109.1(2) . .
O9 Cl2 O8 108.3(2) . .
O10 Cl2 O8 109.15(19) . .
C1 N1 C5 117.9(3) . .
C1 N1 Fe1 127.2(3) . .
C5 N1 Fe1 114.7(2) . .
C6 N2 C10 120.4(3) . .
C6 N2 Fe1 119.5(2) . .
C10 N2 Fe1 120.0(2) . .
C11 N3 C13 110.4(3) . .
C11 N3 Fe1 111.7(2) . .
C13 N3 Fe1 136.1(2) . .
C38 N4 C42 117.2(3) . .
C38 N4 Fe1 128.0(2) . .
C42 N4 Fe1 114.8(2) . .
C43 N5 C47 120.1(3) . .
C43 N5 Fe1 118.9(2) . .
C47 N5 Fe1 120.8(2) . .
C48 N6 C50 110.1(3) . 2_665
C48 N6 Fe1 111.7(2) . .
C50 N6 Fe1 135.2(2) 2_665 .
C25 O1 C33 116.2(3) . .
C34 O2 C35 110.9(3) . .
C36 O3 C37 113.3(3) . .
N1 C1 C2 122.6(4) . .
N1 C1 H1 118.7 . .
C2 C1 H1 118.7 . .
C3 C2 C1 119.4(4) . .
C3 C2 H2 120.3 . .
C1 C2 H2 120.3 . .
C2 C3 C4 118.7(4) . .
C2 C3 H3 120.6 . .
C4 C3 H3 120.6 . .
C5 C4 C3 119.8(4) . .
C5 C4 H4 120.1 . .
C3 C4 H4 120.1 . .
N1 C5 C4 121.5(4) . .
N1 C5 C6 113.5(3) . .
C4 C5 C6 125.0(4) . .
N2 C6 C7 120.5(3) . .
N2 C6 C5 111.7(3) . .
C7 C6 C5 127.7(4) . .
C8 C7 C6 119.6(4) . .
C8 C7 H7 120.2 . .
C6 C7 H7 120.2 . .
C7 C8 C9 119.8(4) . .
C7 C8 H8 120.1 . .
C9 C8 H8 120.1 . .
C10 C9 C8 118.2(4) . .
C10 C9 H9 120.9 . .
C8 C9 H9 120.9 . .
N2 C10 C9 121.4(3) . .
N2 C10 C11 110.0(3) . .
C9 C10 C11 128.6(3) . .
N3 C11 C10 117.9(3) . .
N3 C11 S1 115.3(3) . .
C10 C11 S1 126.5(3) . .
C13 C12 S1 111.4(3) . .
C13 C12 H12 124.3 . .
S1 C12 H12 124.3 . .
C12 C13 N3 113.7(3) . .
C12 C13 C14 123.0(3) . .
N3 C13 C14 123.2(3) . .
C15 C14 C19 120.0(3) . .
C15 C14 C13 121.7(3) . .
C19 C14 C13 118.0(3) . .
C16 C15 C14 119.7(3) . .
C16 C15 H15 120.1 . .
C14 C15 H15 120.1 . .
C15 C16 C17 120.1(3) . .
C15 C16 H16 119.9 . .
C17 C16 H16 119.9 . .
C16 C17 C18 120.8(3) . .
C16 C17 H17 119.6 . .
C18 C17 H17 119.6 . .
C17 C18 C19 118.6(3) . .
C17 C18 C20 121.1(3) . .
C19 C18 C20 120.3(3) . .
C14 C19 C18 120.5(3) . .
C14 C19 H19 119.7 . .
C18 C19 H19 119.7 . .
C21 C20 C25 118.9(3) . .
C21 C20 C18 120.8(3) . .
C25 C20 C18 120.3(3) . .
C22 C21 C20 121.7(3) . .
C22 C21 H21 119.1 . .
C20 C21 H21 119.1 . .
C21 C22 C23 118.6(3) . .
C21 C22 C26 120.6(3) . .
C23 C22 C26 120.8(3) . .
C22 C23 C24 121.7(3) . .
C22 C23 H23 119.2 . .
C24 C23 H23 119.2 . .
C23 C24 C25 118.4(3) . .
C23 C24 C27 120.6(3) . .
C25 C24 C27 120.9(3) . .
O1 C25 C20 118.3(3) . .
O1 C25 C24 121.0(3) . .
C20 C25 C24 120.7(3) . .
C22 C26 H26A 109.5 . .
C22 C26 H26B 109.5 . .
H26A C26 H26B 109.5 . .
C22 C26 H26C 109.5 . .
H26A C26 H26C 109.5 . .
H26B C26 H26C 109.5 . .
C28 C27 C32 118.6(3) . .
C28 C27 C24 121.5(3) . .
C32 C27 C24 119.9(3) . .
C29 C28 C27 120.9(3) . .
C29 C28 H28 119.6 . .
C27 C28 H28 119.6 . .
C28 C29 C30 120.1(3) . .
C28 C29 H29 120.0 . .
C30 C29 H29 120.0 . .
C31 C30 C29 119.6(3) . .
C31 C30 H30 120.2 . .
C29 C30 H30 120.2 . .
C30 C31 C32 119.9(3) . .
C30 C31 C50 122.1(3) . .
C32 C31 C50 117.9(3) . .
C31 C32 C27 120.9(3) . .
C31 C32 H32 119.6 . .
C27 C32 H32 119.6 . .
O1 C33 C34 108.4(3) . .
O1 C33 H33A 110.0 . .
C34 C33 H33A 110.0 . .
O1 C33 H33B 110.0 . .
C34 C33 H33B 110.0 . .
H33A C33 H33B 108.4 . .
O2 C34 C33 110.7(3) . .
O2 C34 H34A 109.5 . .
C33 C34 H34A 109.5 . .
O2 C34 H34B 109.5 . .
C33 C34 H34B 109.5 . .
H34A C34 H34B 108.1 . .
O2 C35 C36 110.2(3) . .
O2 C35 H35A 109.6 . .
C36 C35 H35A 109.6 . .
O2 C35 H35B 109.6 . .
C36 C35 H35B 109.6 . .
H35A C35 H35B 108.1 . .
O3 C36 C35 108.8(3) . .
O3 C36 H36A 109.9 . .
C35 C36 H36A 109.9 . .
O3 C36 H36B 109.9 . .
C35 C36 H36B 109.9 . .
H36A C36 H36B 108.3 . .
O3 C37 H37A 109.5 . .
O3 C37 H37B 109.5 . .
H37A C37 H37B 109.5 . .
O3 C37 H37C 109.5 . .
H37A C37 H37C 109.5 . .
H37B C37 H37C 109.5 . .
N4 C38 C39 123.3(4) . .
N4 C38 H38 118.4 . .
C39 C38 H38 118.4 . .
C38 C39 C40 119.0(4) . .
C38 C39 H39 120.5 . .
C40 C39 H39 120.5 . .
C39 C40 C41 119.1(4) . .
C39 C40 H40 120.5 . .
C41 C40 H40 120.5 . .
C42 C41 C40 119.0(4) . .
C42 C41 H41 120.5 . .
C40 C41 H41 120.5 . .
N4 C42 C41 122.3(3) . .
N4 C42 C43 112.8(3) . .
C41 C42 C43 124.9(3) . .
N5 C43 C44 121.0(3) . .
N5 C43 C42 111.6(3) . .
C44 C43 C42 127.2(3) . .
C45 C44 C43 118.6(4) . .
C45 C44 H44 120.7 . .
C43 C44 H44 120.7 . .
C46 C45 C44 120.7(3) . .
C46 C45 H45 119.7 . .
C44 C45 H45 119.7 . .
C45 C46 C47 118.0(3) . .
C45 C46 H46 121.0 . .
C47 C46 H46 121.0 . .
N5 C47 C46 121.6(3) . .
N5 C47 C48 109.3(3) . .
C46 C47 C48 129.1(3) . .
N6 C48 C47 117.7(3) . .
N6 C48 S2 115.0(3) . .
C47 C48 S2 126.5(3) . .
C50 C49 S2 111.6(3) 2_665 .
C50 C49 H49 124.2 2_665 .
S2 C49 H49 124.2 . .
Cl5 C51 Cl3 110.7(3) . .
Cl5 C51 Cl4 109.9(3) . .
Cl3 C51 Cl4 110.7(3) . .
Cl5 C51 H51 108.5 . .
Cl3 C51 H51 108.5 . .
Cl4 C51 H51 108.5 . .
Cl8 C52 Cl6 110.1(3) . .
Cl8 C52 Cl7 110.2(3) . .
Cl6 C52 Cl7 110.8(3) . .
Cl8 C52 H52 108.5 . .
Cl6 C52 H52 108.5 . .
Cl7 C52 H52 108.5 . .
N7 C53 C54 178.6(5) . .
C53 C54 H54A 109.5 . .
C53 C54 H54B 109.5 . .
H54A C54 H54B 109.5 . .
C53 C54 H54C 109.5 . .
H54A C54 H54C 109.5 . .
H54B C54 H54C 109.5 . .

loop_
_geom_bond_atom_site_label_1
_geom_bond_atom_site_label_2
_geom_bond_distance
_geom_bond_site_symmetry_2
C50 C49 1.359(5) 2_665
C50 N6 1.389(4) 2_665
C50 C31 1.474(5) .
Fe1 N5 1.897(3) .
Fe1 N2 1.904(3) .
Fe1 N4 1.966(3) .
Fe1 N1 1.983(3) .
Fe1 N6 2.038(3) .
Fe1 N3 2.040(3) .
S1 C11 1.700(4) .
S1 C12 1.716(4) .
S2 C49 1.704(4) .
S2 C48 1.707(4) .
Cl1 O7 1.405(4) .
Cl1 O6 1.414(3) .
Cl1 O5 1.421(4) .
Cl1 O4 1.432(3) .
Cl2 O11 1.414(3) .
Cl2 O9 1.424(4) .
Cl2 O10 1.435(3) .
Cl2 O8 1.437(3) .
Cl3 C51 1.752(5) .
Cl4 C51 1.764(6) .
Cl5 C51 1.752(5) .
Cl6 C52 1.746(5) .
Cl7 C52 1.768(5) .
Cl8 C52 1.727(5) .
N1 C1 1.342(5) .
N1 C5 1.368(5) .
N2 C6 1.346(5) .
N2 C10 1.354(4) .
N3 C11 1.330(4) .
N3 C13 1.383(4) .
N4 C38 1.342(4) .
N4 C42 1.371(4) .
N5 C43 1.347(4) .
N5 C47 1.350(4) .
N6 C48 1.331(4) .
N6 C50 1.389(4) 2_665
N7 C53 1.117(5) .
O1 C25 1.386(4) .
O1 C33 1.437(5) .
O2 C34 1.421(5) .
O2 C35 1.426(4) .
O3 C36 1.405(5) .
O3 C37 1.427(5) .
C1 C2 1.383(6) .
C1 H1 0.9500 .
C2 C3 1.371(6) .
C2 H2 0.9500 .
C3 C4 1.384(6) .
C3 H3 0.9500 .
C4 C5 1.377(5) .
C4 H4 0.9500 .
C5 C6 1.459(5) .
C6 C7 1.385(5) .
C7 C8 1.376(6) .
C7 H7 0.9500 .
C8 C9 1.399(6) .
C8 H8 0.9500 .
C9 C10 1.382(5) .
C9 H9 0.9500 .
C10 C11 1.447(5) .
C12 C13 1.364(5) .
C12 H12 0.9500 .
C13 C14 1.471(5) .
C14 C15 1.389(5) .
C14 C19 1.390(5) .
C15 C16 1.383(5) .
C15 H15 0.9500 .
C16 C17 1.388(5) .
C16 H16 0.9500 .
C17 C18 1.388(5) .
C17 H17 0.9500 .
C18 C19 1.396(5) .
C18 C20 1.491(5) .
C19 H19 0.9500 .
C20 C21 1.391(5) .
C20 C25 1.400(5) .
C21 C22 1.386(5) .
C21 H21 0.9500 .
C22 C23 1.390(5) .
C22 C26 1.506(5) .
C23 C24 1.398(5) .
C23 H23 0.9500 .
C24 C25 1.403(5) .
C24 C27 1.488(5) .
C26 H26A 0.9800 .
C26 H26B 0.9800 .
C26 H26C 0.9800 .
C27 C28 1.388(5) .
C27 C32 1.392(5) .
C28 C29 1.388(5) .
C28 H28 0.9500 .
C29 C30 1.389(5) .
C29 H29 0.9500 .
C30 C31 1.388(5) .
C30 H30 0.9500 .
C31 C32 1.391(5) .
C32 H32 0.9500 .
C33 C34 1.498(5) .
C33 H33A 0.9900 .
C33 H33B 0.9900 .
C34 H34A 0.9900 .
C34 H34B 0.9900 .
C35 C36 1.502(6) .
C35 H35A 0.9900 .
C35 H35B 0.9900 .
C36 H36A 0.9900 .
C36 H36B 0.9900 .
C37 H37A 0.9800 .
C37 H37B 0.9800 .
C37 H37C 0.9800 .
C38 C39 1.378(5) .
C38 H38 0.9500 .
C39 C40 1.383(6) .
C39 H39 0.9500 .
C40 C41 1.383(5) .
C40 H40 0.9500 .
C41 C42 1.383(5) .
C41 H41 0.9500 .
C42 C43 1.469(5) .
C43 C44 1.388(5) .
C44 C45 1.386(5) .
C44 H44 0.9500 .
C45 C46 1.379(6) .
C45 H45 0.9500 .
C46 C47 1.390(5) .
C46 H46 0.9500 .
C47 C48 1.447(5) .
C49 C50 1.359(5) 2_665
C49 H49 0.9500 .
C51 H51 1.0000 .
C52 H52 1.0000 .
C53 C54 1.448(6) .
C54 H54A 0.9800 .
C54 H54B 0.9800 .
C54 H54C 0.9800 .
